data_7123706
loop_
_publ_author_name
'Wang, Zhi-Qin'
'Tang, Xiaosheng'
'Yang, Zhao-Qi'
'yu, baoyi'
'Wang, Hua-Jing'
'Sang, Wei'
'Yuan, Ye'
'Chen, Cheng'
'Verpoort, Francis'

_publ_section_title
;
 Highly active bidentate N-heterocyclic carbene/ruthenium complexes
 performing dehydrogenative coupling of alcohols and hydroxides in open
 air
;
_journal_name_full 'Chemical Communications'
_journal_paper_doi 10.1039/C9CC03519B
_journal_year 2019
_chemical_formula_moiety 'C22 H27 I N2 Ru'
_chemical_formula_sum 'C22 H27 I N2 Ru'
_chemical_formula_weight 547.42
_chemical_melting_point 471.0(8)
_space_group_crystal_system orthorhombic
_space_group_IT_number 61
_space_group_name_Hall '-P 2ac 2ab'
_space_group_name_H-M_alt 'P b c a'
_symmetry_space_group_name_Hall '-P 2ac 2ab'
_symmetry_space_group_name_H-M 'P b c a'
_atom_sites_solution_hydrogens geom
_atom_sites_solution_primary dual
_audit_creation_date 2019-06-08
_audit_creation_method
;
Olex2 1.2-beta
(compiled 2018.05.29 svn.r3508 for OlexSys, GUI svn.r5506)
;
_audit_update_record
;
2019-06-14 deposited with the CCDC.    2019-06-20 downloaded from the CCDC.
;
_cell_angle_alpha 90
_cell_angle_beta 90
_cell_angle_gamma 90
_cell_formula_units_Z 8
_cell_length_a 14.2389(2)
_cell_length_b 7.8105(2)
_cell_length_c 38.0164(7)
_cell_measurement_reflns_used 6594
_cell_measurement_temperature 120.0(1)
_cell_measurement_theta_max 73.7260
_cell_measurement_theta_min 4.6580
_cell_volume 4227.92(15)
_computing_cell_refinement 'CrysAlisPro 1.171.39.33c (Rigaku OD, 2017)'
_computing_data_collection 'CrysAlisPro 1.171.39.33c (Rigaku OD, 2017)'
_computing_data_reduction 'CrysAlisPro 1.171.39.33c (Rigaku OD, 2017)'
_computing_molecular_graphics 'Olex2 (Dolomanov et al., 2009)'
_computing_publication_material 'Olex2 (Dolomanov et al., 2009)'
_computing_structure_refinement 'ShelXL (Sheldrick, 2015)'
_computing_structure_solution 'ShelXT (Sheldrick, 2015)'
_diffrn_ambient_environment N~2~
_diffrn_ambient_temperature 120.0(1)
_diffrn_detector 'CCD plate'
_diffrn_measured_fraction_theta_full 0.999
_diffrn_measured_fraction_theta_max 0.970
_diffrn_measurement_details
;
List of Runs (angles in degrees, time in seconds):

  # Type    Start    End  Width  t~exp~   \w     \q     \k     \f   Frames
#--------------------------------------------------------------------------
  1  \w    -42.00   8.00   0.50    0.50    --    0.00 -57.00 150.00  100
  2  \w    -31.00  81.00   0.50    0.50    --    0.00  77.00-180.00  224
  3  \w     76.00 103.00   0.50    1.00    --   95.80  61.00 -60.00   54
  4  \w     59.00 112.00   0.50    1.00    --   95.80 -82.00  60.00  106
  5  \w      9.00  42.00   0.50    1.00    --   95.80 -82.00  60.00   66
  6  \w    152.00 178.00   0.50    1.00    --   95.80  61.00 -60.00   52
  7  \w     19.00 129.00   0.50    1.00    --   95.80 -30.00 -90.00  220
  8  \w     11.00 106.00   0.50    1.00    --   95.80 -61.00  60.00  190
;
_diffrn_measurement_device 'four-circle diffractometer'
_diffrn_measurement_device_type 'XtaLAB AFC12 (RINC): Kappa single'
_diffrn_measurement_method '\w scans'
_diffrn_orient_matrix_type 'CrysAlisPro convention (1999,Acta A55,543-557)'
_diffrn_orient_matrix_UB_11 -0.0617520000
_diffrn_orient_matrix_UB_12 0.0324748000
_diffrn_orient_matrix_UB_13 0.0326115000
_diffrn_orient_matrix_UB_21 -0.0888515000
_diffrn_orient_matrix_UB_22 -0.0224893000
_diffrn_orient_matrix_UB_23 -0.0226245000
_diffrn_orient_matrix_UB_31 -0.0000761000
_diffrn_orient_matrix_UB_32 -0.1932609000
_diffrn_orient_matrix_UB_33 0.0081374000
_diffrn_radiation_monochromator mirror
_diffrn_radiation_probe x-ray
_diffrn_radiation_type CuK\a
_diffrn_radiation_wavelength 1.54184
_diffrn_reflns_av_R_equivalents 0.0482
_diffrn_reflns_av_unetI/netI 0.0497
_diffrn_reflns_Laue_measured_fraction_full 0.999
_diffrn_reflns_Laue_measured_fraction_max 0.970
_diffrn_reflns_limit_h_max 11
_diffrn_reflns_limit_h_min -17
_diffrn_reflns_limit_k_max 7
_diffrn_reflns_limit_k_min -9
_diffrn_reflns_limit_l_max 47
_diffrn_reflns_limit_l_min -45
_diffrn_reflns_number 14081
_diffrn_reflns_point_group_measured_fraction_full 0.999
_diffrn_reflns_point_group_measured_fraction_max 0.970
_diffrn_reflns_theta_full 67.684
_diffrn_reflns_theta_max 74.371
_diffrn_reflns_theta_min 3.879
_diffrn_source 'Rotating-anode X-ray tube (dual wavelength)'
_diffrn_source_type 'Rigaku (Cu) X-ray DW Source'
_exptl_absorpt_coefficient_mu 17.511
_exptl_absorpt_correction_T_max 1.00000
_exptl_absorpt_correction_T_min 0.43764
_exptl_absorpt_correction_type multi-scan
_exptl_absorpt_process_details
;
CrysAlisPro 1.171.39.33c (Rigaku Oxford Diffraction, 2017)
Empirical absorption correction using spherical harmonics,
 implemented in SCALE3 ABSPACK scaling algorithm.
;
_exptl_crystal_colour 'Light yellow'
_exptl_crystal_colour_primary brown
_exptl_crystal_density_diffrn 1.720
_exptl_crystal_description block
_exptl_crystal_F_000 2160
_exptl_crystal_recrystallization_method 'Re-crystallisation from solvent: CDCl3/n-pentane'
_exptl_crystal_size_max 0.23
_exptl_crystal_size_mid 0.2
_exptl_crystal_size_min 0.1
_refine_diff_density_max 0.881
_refine_diff_density_min -0.942
_refine_diff_density_rms 0.144
_refine_ls_extinction_method none
_refine_ls_goodness_of_fit_ref 1.065
_refine_ls_hydrogen_treatment constr
_refine_ls_matrix_type full
_refine_ls_number_parameters 240
_refine_ls_number_reflns 4186
_refine_ls_number_restraints 0
_refine_ls_restrained_S_all 1.065
_refine_ls_R_factor_all 0.0399
_refine_ls_R_factor_gt 0.0366
_refine_ls_shift/su_max 0.002
_refine_ls_shift/su_mean 0.000
_refine_ls_structure_factor_coef Fsqd
_refine_ls_weighting_details 'w=1/[\s^2^(Fo^2^)+(0.0437P)^2^+8.2614P] where P=(Fo^2^+2Fc^2^)/3'
_refine_ls_weighting_scheme calc
_refine_ls_wR_factor_gt 0.0935
_refine_ls_wR_factor_ref 0.0953
_reflns_Friedel_coverage 0.000
_reflns_number_gt 3809
_reflns_number_total 4186
_reflns_threshold_expression 'I > 2\s(I)'
_cod_data_source_file c9cc03519b2.cif
_cod_data_source_block chen-wzq-167
_cod_depositor_comments
;
The following automatic conversions were performed:

'_chemical_melting_point' value '470.25-471.75' was changed to
'471.0(8)' - the average value was taken and precision was estimated.

Automatic conversion script
Id: cif_fix_values 4973 2017-02-22 13:04:09Z antanas 
;
_cod_database_code 7123706
_shelx_shelxl_version_number 2014/7
_shelx_space_group_comment
;
The symmetry employed for this shelxl refinement is uniquely defined
by the following loop, which should always be used as a source of
symmetry information in preference to the above space-group names.
They are only intended as comments.
;
_shelx_estimated_absorpt_t_max 0.273
_shelx_estimated_absorpt_t_min 0.107
_reflns_odcompleteness_completeness 99.93
_reflns_odcompleteness_iscentric 1
_reflns_odcompleteness_theta 66.97
_olex2_refinement_description
;
1. Fixed Uiso
 At 1.2 times of:
  All C(H) groups
 At 1.5 times of:
  All C(H,H,H) groups
2.a Ternary CH refined with riding coordinates:
 C8(H8), C20(H20)
2.b Aromatic/amide H refined with riding coordinates:
 C3(H3), C4(H4), C6(H6), C7(H7), C12(H12), C13(H13), C14(H14), C15(H15),
 C18(H18), C19(H19)
2.c Idealised Me refined as rotating group:
 C1(H1A,H1B,H1C), C9(H9A,H9B,H9C), C10(H10A,H10B,H10C), C21(H21A,H21B,H21C),
 C22(H22A,H22B,H22C)
;
_olex2_submission_special_instructions 'No special instructions were received'
_oxdiff_exptl_absorpt_empirical_details
;
Empirical correction (ABSPACK) includes:
- Absorption correction using spherical harmonics
- Frame scaling
;
_oxdiff_exptl_absorpt_empirical_full_max 1.825
_oxdiff_exptl_absorpt_empirical_full_min 0.602

loop_
_space_group_symop_operation_xyz
'x, y, z'
'-x+1/2, -y, z+1/2'
'-x, y+1/2, -z+1/2'
'x+1/2, -y+1/2, -z'
'-x, -y, -z'
'x-1/2, y, -z-1/2'
'x, -y-1/2, z-1/2'
'-x-1/2, y-1/2, z'

loop_
_atom_site_label
_atom_site_type_symbol
_atom_site_fract_x
_atom_site_fract_y
_atom_site_fract_z
_atom_site_U_iso_or_equiv
_atom_site_adp_type
_atom_site_occupancy
_atom_site_site_symmetry_order
_atom_site_calc_flag
_atom_site_refinement_flags_posn
I1 I 0.48323(2) 1.02261(3) 0.33612(2) 0.02209(10) Uani 1 1 d .
Ru1 Ru 0.46874(2) 0.72298(4) 0.37166(2) 0.01520(10) Uani 1 1 d .
N1 N 0.6389(2) 0.6065(4) 0.32410(8) 0.0187(7) Uani 1 1 d .
N2 N 0.6726(2) 0.6961(4) 0.37631(8) 0.0185(7) Uani 1 1 d .
C1 C 0.2950(3) 0.6936(7) 0.30697(12) 0.0316(11) Uani 1 1 d .
H1A H 0.3033 0.8171 0.3036 0.047 Uiso 1 1 calc GR
H1B H 0.2280 0.6653 0.3059 0.047 Uiso 1 1 calc GR
H1C H 0.3286 0.6316 0.2884 0.047 Uiso 1 1 calc GR
C2 C 0.3335(3) 0.6427(6) 0.34223(11) 0.0199(8) Uani 1 1 d .
C3 C 0.3110(3) 0.7421(6) 0.37298(11) 0.0234(9) Uani 1 1 d .
H3 H 0.2736 0.8421 0.3706 0.028 Uiso 1 1 calc R
C4 C 0.3431(3) 0.6948(5) 0.40640(11) 0.0213(8) Uani 1 1 d .
H4 H 0.3238 0.7586 0.4264 0.026 Uiso 1 1 calc R
C5 C 0.4046(3) 0.5516(5) 0.41081(11) 0.0186(8) Uani 1 1 d .
C6 C 0.4293(3) 0.4564(5) 0.38055(11) 0.0185(8) Uani 1 1 d .
H6 H 0.4712 0.3623 0.3826 0.022 Uiso 1 1 calc R
C7 C 0.3915(3) 0.5006(5) 0.34686(11) 0.0201(9) Uani 1 1 d .
H7 H 0.4064 0.4313 0.3271 0.024 Uiso 1 1 calc R
C8 C 0.4352(3) 0.5011(5) 0.44719(12) 0.0239(9) Uani 1 1 d .
H8 H 0.4379 0.6072 0.4619 0.029 Uiso 1 1 calc R
C9 C 0.3601(4) 0.3828(6) 0.46299(12) 0.0327(11) Uani 1 1 d .
H9A H 0.2988 0.4396 0.4620 0.049 Uiso 1 1 calc GR
H9B H 0.3760 0.3572 0.4875 0.049 Uiso 1 1 calc GR
H9C H 0.3575 0.2759 0.4495 0.049 Uiso 1 1 calc GR
C10 C 0.5317(3) 0.4167(6) 0.44842(13) 0.0287(10) Uani 1 1 d .
H10A H 0.5298 0.3085 0.4354 0.043 Uiso 1 1 calc GR
H10B H 0.5490 0.3943 0.4729 0.043 Uiso 1 1 calc GR
H10C H 0.5782 0.4930 0.4377 0.043 Uiso 1 1 calc GR
C11 C 0.5553(3) 0.8244(5) 0.41054(10) 0.0190(8) Uani 1 1 d .
C12 C 0.5302(3) 0.9198(6) 0.43987(11) 0.0250(10) Uani 1 1 d .
H12 H 0.4665 0.9529 0.4429 0.030 Uiso 1 1 calc R
C13 C 0.5965(4) 0.9685(6) 0.46508(12) 0.0303(10) Uani 1 1 d .
H13 H 0.5773 1.0326 0.4851 0.036 Uiso 1 1 calc R
C14 C 0.6903(3) 0.9237(6) 0.46109(12) 0.0297(10) Uani 1 1 d .
H14 H 0.7350 0.9577 0.4783 0.036 Uiso 1 1 calc R
C15 C 0.7187(3) 0.8298(6) 0.43221(11) 0.0260(9) Uani 1 1 d .
H15 H 0.7825 0.7974 0.4293 0.031 Uiso 1 1 calc R
C16 C 0.6514(3) 0.7842(5) 0.40763(11) 0.0192(8) Uani 1 1 d .
C17 C 0.5996(3) 0.6697(5) 0.35390(10) 0.0180(8) Uani 1 1 d .
C18 C 0.7571(3) 0.6491(6) 0.36091(11) 0.0245(9) Uani 1 1 d .
H18 H 0.8177 0.6553 0.3713 0.029 Uiso 1 1 calc R
C19 C 0.7367(3) 0.5933(6) 0.32856(11) 0.0243(9) Uani 1 1 d .
H19 H 0.7803 0.5523 0.3116 0.029 Uiso 1 1 calc R
C20 C 0.5897(3) 0.5828(5) 0.29038(10) 0.0218(9) Uani 1 1 d .
H20 H 0.5210 0.5995 0.2945 0.026 Uiso 1 1 calc R
C21 C 0.6045(3) 0.4023(6) 0.27653(12) 0.0308(10) Uani 1 1 d .
H21A H 0.6714 0.3838 0.2719 0.046 Uiso 1 1 calc GR
H21B H 0.5688 0.3872 0.2547 0.046 Uiso 1 1 calc GR
H21C H 0.5827 0.3194 0.2941 0.046 Uiso 1 1 calc GR
C22 C 0.6225(3) 0.7181(6) 0.26423(11) 0.0292(10) Uani 1 1 d .
H22A H 0.6076 0.8323 0.2734 0.044 Uiso 1 1 calc GR
H22B H 0.5904 0.7010 0.2417 0.044 Uiso 1 1 calc GR
H22C H 0.6905 0.7081 0.2608 0.044 Uiso 1 1 calc GR

loop_
_atom_site_aniso_label
_atom_site_aniso_U_11
_atom_site_aniso_U_22
_atom_site_aniso_U_33
_atom_site_aniso_U_23
_atom_site_aniso_U_13
_atom_site_aniso_U_12
I1 0.02012(16) 0.01725(17) 0.02889(17) 0.00325(10) -0.00177(10) -0.00011(10)
Ru1 0.01005(16) 0.01623(18) 0.01933(17) 0.00015(11) 0.00029(10) 0.00092(11)
N1 0.0110(15) 0.0230(19) 0.0220(16) 0.0002(14) 0.0024(13) 0.0011(13)
N2 0.0099(16) 0.0220(18) 0.0236(17) 0.0024(14) -0.0009(12) 0.0000(14)
C1 0.022(2) 0.041(3) 0.032(2) 0.004(2) -0.0060(18) -0.005(2)
C2 0.0057(16) 0.026(2) 0.028(2) 0.0062(17) -0.0008(15) -0.0055(16)
C3 0.0060(18) 0.027(2) 0.037(2) 0.0044(18) -0.0007(16) 0.0025(16)
C4 0.0124(18) 0.022(2) 0.029(2) 0.0021(17) 0.0052(16) 0.0026(16)
C5 0.0138(18) 0.018(2) 0.024(2) 0.0071(16) 0.0034(15) -0.0060(16)
C6 0.0130(18) 0.015(2) 0.027(2) 0.0008(16) 0.0009(16) -0.0027(15)
C7 0.0122(19) 0.021(2) 0.027(2) -0.0004(17) 0.0010(17) -0.0088(15)
C8 0.024(2) 0.023(2) 0.025(2) -0.0010(17) -0.0027(18) -0.0034(18)
C9 0.034(3) 0.035(3) 0.029(2) 0.005(2) 0.006(2) -0.008(2)
C10 0.025(2) 0.026(3) 0.035(2) 0.008(2) -0.0050(19) 0.0000(19)
C11 0.0176(19) 0.017(2) 0.0227(19) -0.0005(16) -0.0034(16) -0.0032(16)
C12 0.030(2) 0.027(2) 0.019(2) 0.0011(18) -0.0047(17) 0.0040(19)
C13 0.037(3) 0.027(3) 0.027(2) -0.0027(19) -0.001(2) -0.006(2)
C14 0.032(2) 0.030(2) 0.027(2) 0.0011(19) -0.0108(19) -0.010(2)
C15 0.019(2) 0.025(2) 0.034(2) 0.0041(18) -0.0048(18) -0.0063(18)
C16 0.0159(19) 0.019(2) 0.0230(19) 0.0033(16) -0.0043(16) -0.0049(16)
C17 0.0150(18) 0.0152(19) 0.0236(19) 0.0026(16) -0.0018(15) 0.0001(15)
C18 0.0121(18) 0.028(2) 0.033(2) 0.0039(19) -0.0009(17) 0.0010(17)
C19 0.0105(19) 0.029(2) 0.033(2) -0.0001(19) 0.0009(17) 0.0031(17)
C20 0.0172(19) 0.026(2) 0.022(2) -0.0027(17) 0.0019(16) -0.0007(17)
C21 0.027(2) 0.027(2) 0.039(3) -0.007(2) -0.003(2) 0.0013(19)
C22 0.028(2) 0.037(3) 0.022(2) 0.0006(19) 0.0021(18) 0.000(2)

loop_
_atom_type_symbol
_atom_type_description
_atom_type_scat_dispersion_real
_atom_type_scat_dispersion_imag
_atom_type_scat_source
C C 0.0181 0.0091 'International Tables Vol C Tables 4.2.6.8 and 6.1.1.4'
H H 0.0000 0.0000 'International Tables Vol C Tables 4.2.6.8 and 6.1.1.4'
I I -0.3257 6.8362 'International Tables Vol C Tables 4.2.6.8 and 6.1.1.4'
N N 0.0311 0.0180 'International Tables Vol C Tables 4.2.6.8 and 6.1.1.4'
Ru Ru 0.0552 3.2960 'International Tables Vol C Tables 4.2.6.8 and 6.1.1.4'

loop_
_geom_angle_atom_site_label_1
_geom_angle_atom_site_label_2
_geom_angle_atom_site_label_3
_geom_angle
C2 Ru1 I1 93.22(10)
C3 Ru1 I1 91.70(11)
C3 Ru1 C2 36.73(15)
C3 Ru1 C7 64.88(16)
C4 Ru1 I1 116.15(11)
C4 Ru1 C2 65.97(15)
C4 Ru1 C3 36.37(15)
C4 Ru1 C7 77.38(16)
C5 Ru1 I1 153.40(11)
C5 Ru1 C2 79.44(15)
C5 Ru1 C3 67.11(15)
C5 Ru1 C4 37.61(15)
C5 Ru1 C7 67.22(15)
C6 Ru1 I1 156.99(11)
C6 Ru1 C2 66.57(15)
C6 Ru1 C3 78.65(16)
C6 Ru1 C4 66.95(15)
C6 Ru1 C5 37.64(15)
C6 Ru1 C7 37.52(15)
C7 Ru1 I1 119.50(11)
C7 Ru1 C2 35.48(15)
C11 Ru1 I1 88.87(11)
C11 Ru1 C2 159.98(16)
C11 Ru1 C3 123.35(16)
C11 Ru1 C4 95.28(16)
C11 Ru1 C5 89.84(16)
C11 Ru1 C6 113.92(16)
C11 Ru1 C7 151.20(16)
C17 Ru1 I1 86.63(11)
C17 Ru1 C2 123.29(16)
C17 Ru1 C3 159.88(16)
C17 Ru1 C4 155.98(15)
C17 Ru1 C5 118.85(16)
C17 Ru1 C6 95.30(16)
C17 Ru1 C7 98.65(16)
C17 Ru1 C11 76.70(16)
C17 N1 C19 109.5(3)
C17 N1 C20 125.3(3)
C19 N1 C20 124.5(3)
C17 N2 C16 116.1(3)
C17 N2 C18 111.0(3)
C18 N2 C16 132.2(4)
H1A C1 H1B 109.5
H1A C1 H1C 109.5
H1B C1 H1C 109.5
C2 C1 H1A 109.5
C2 C1 H1B 109.5
C2 C1 H1C 109.5
C1 C2 Ru1 131.6(3)
C3 C2 Ru1 69.3(2)
C3 C2 C1 120.1(4)
C7 C2 Ru1 70.2(2)
C7 C2 C1 122.6(4)
C7 C2 C3 117.3(4)
Ru1 C3 H3 127.7
C2 C3 Ru1 74.0(2)
C2 C3 H3 119.3
C4 C3 Ru1 71.2(2)
C4 C3 C2 121.5(4)
C4 C3 H3 119.3
Ru1 C4 H4 130.8
C3 C4 Ru1 72.5(2)
C3 C4 H4 119.6
C3 C4 C5 120.9(4)
C5 C4 Ru1 69.9(2)
C5 C4 H4 119.6
C4 C5 Ru1 72.5(2)
C4 C5 C8 119.4(4)
C6 C5 Ru1 70.5(2)
C6 C5 C4 117.9(4)
C6 C5 C8 122.6(4)
C8 C5 Ru1 131.4(3)
Ru1 C6 H6 126.0
C5 C6 Ru1 71.8(2)
C5 C6 H6 119.8
C5 C6 C7 120.5(4)
C7 C6 Ru1 74.2(2)
C7 C6 H6 119.8
Ru1 C7 H7 131.2
C2 C7 Ru1 74.3(2)
C2 C7 C6 121.8(4)
C2 C7 H7 119.1
C6 C7 Ru1 68.3(2)
C6 C7 H7 119.1
C5 C8 H8 107.9
C5 C8 C9 108.4(4)
C5 C8 C10 113.8(4)
C9 C8 H8 107.9
C10 C8 H8 107.9
C10 C8 C9 110.8(4)
C8 C9 H9A 109.5
C8 C9 H9B 109.5
C8 C9 H9C 109.5
H9A C9 H9B 109.5
H9A C9 H9C 109.5
H9B C9 H9C 109.5
C8 C10 H10A 109.5
C8 C10 H10B 109.5
C8 C10 H10C 109.5
H10A C10 H10B 109.5
H10A C10 H10C 109.5
H10B C10 H10C 109.5
C12 C11 Ru1 128.5(3)
C12 C11 C16 115.7(4)
C16 C11 Ru1 115.8(3)
C11 C12 H12 119.2
C11 C12 C13 121.5(4)
C13 C12 H12 119.2
C12 C13 H13 119.8
C14 C13 C12 120.4(4)
C14 C13 H13 119.8
C13 C14 H14 119.9
C15 C14 C13 120.2(4)
C15 C14 H14 119.9
C14 C15 H15 121.0
C14 C15 C16 118.1(4)
C16 C15 H15 121.0
C11 C16 N2 112.6(3)
C15 C16 N2 123.2(4)
C15 C16 C11 124.2(4)
N1 C17 Ru1 137.1(3)
N1 C17 N2 105.3(3)
N2 C17 Ru1 117.6(3)
N2 C18 H18 126.7
C19 C18 N2 106.6(4)
C19 C18 H18 126.7
N1 C19 H19 126.2
C18 C19 N1 107.6(4)
C18 C19 H19 126.2
N1 C20 H20 108.1
N1 C20 C21 110.6(3)
N1 C20 C22 109.6(3)
C21 C20 H20 108.1
C21 C20 C22 112.0(4)
C22 C20 H20 108.1
C20 C21 H21A 109.5
C20 C21 H21B 109.5
C20 C21 H21C 109.5
H21A C21 H21B 109.5
H21A C21 H21C 109.5
H21B C21 H21C 109.5
C20 C22 H22A 109.5
C20 C22 H22B 109.5
C20 C22 H22C 109.5
H22A C22 H22B 109.5
H22A C22 H22C 109.5
H22B C22 H22C 109.5

loop_
_geom_bond_atom_site_label_1
_geom_bond_atom_site_label_2
_geom_bond_distance
I1 Ru1 2.7101(4)
Ru1 C2 2.314(4)
Ru1 C3 2.251(4)
Ru1 C4 2.234(4)
Ru1 C5 2.200(4)
Ru1 C6 2.183(4)
Ru1 C7 2.261(4)
Ru1 C11 2.082(4)
Ru1 C17 2.025(4)
N1 C17 1.357(5)
N1 C19 1.407(5)
N1 C20 1.472(5)
N2 C16 1.408(5)
N2 C17 1.360(5)
N2 C18 1.388(5)
C1 H1A 0.9800
C1 H1B 0.9800
C1 H1C 0.9800
C1 C2 1.501(6)
C2 C3 1.440(6)
C2 C7 1.395(6)
C3 H3 0.9500
C3 C4 1.400(6)
C4 H4 0.9500
C4 C5 1.430(6)
C5 C6 1.414(6)
C5 C8 1.503(6)
C6 H6 0.9500
C6 C7 1.431(6)
C7 H7 0.9500
C8 H8 1.0000
C8 C9 1.537(6)
C8 C10 1.524(6)
C9 H9A 0.9800
C9 H9B 0.9800
C9 H9C 0.9800
C10 H10A 0.9800
C10 H10B 0.9800
C10 H10C 0.9800
C11 C12 1.388(6)
C11 C16 1.408(6)
C12 H12 0.9500
C12 C13 1.398(6)
C13 H13 0.9500
C13 C14 1.388(7)
C14 H14 0.9500
C14 C15 1.381(6)
C15 H15 0.9500
C15 C16 1.385(5)
C18 H18 0.9500
C18 C19 1.337(6)
C19 H19 0.9500
C20 H20 1.0000
C20 C21 1.520(6)
C20 C22 1.524(6)
C21 H21A 0.9800
C21 H21B 0.9800
C21 H21C 0.9800
C22 H22A 0.9800
C22 H22B 0.9800
C22 H22C 0.9800
